data_7108029
loop_
_publ_author_name
'Zhongbao Jian'
'Weifeng Rong'
'Zehuai Mou'
'Yupeng Pan'
'Hongyan Xie'
'Dongmei Cui'

_publ_section_title
;
 Intramolecular C-H bond activation induced by a scandium terminal imido
 complex
;
_journal_name_full Chem.Commun.
_journal_page_first 7516
_journal_paper_doi 10.1039/c2cc33179a
_journal_volume 48
_journal_year 2012
_chemical_formula_sum 'C55 H68 N6 P Sc'
_chemical_formula_weight 889.08
_chemical_name_systematic
;
?
;
_space_group_IT_number 2
_symmetry_cell_setting triclinic
_symmetry_space_group_name_Hall '-P 1'
_symmetry_space_group_name_H-M 'P -1'
_atom_sites_solution_hydrogens geom
_atom_sites_solution_primary direct
_atom_sites_solution_secondary difmap
_audit_creation_method SHELXL-97
_cell_angle_alpha 79.8850(10)
_cell_angle_beta 82.1400(10)
_cell_angle_gamma 79.1570(10)
_cell_formula_units_Z 2
_cell_length_a 9.9885(5)
_cell_length_b 17.1263(9)
_cell_length_c 17.6568(9)
_cell_measurement_reflns_used 5420
_cell_measurement_temperature 185(2)
_cell_measurement_theta_max 26.02
_cell_measurement_theta_min 2.24
_cell_volume 2903.6(3)
_computing_cell_refinement 'Bruker SMART'
_computing_data_collection 'Bruker SMART'
_computing_data_reduction 'Bruker SAINT'
_computing_molecular_graphics 'Bruker SHELXTL'
_computing_publication_material 'Bruker SHELXTL'
_computing_structure_refinement 'SHELXL-97 (Sheldrick, 1997)'
_computing_structure_solution 'SHELXS-97 (Sheldrick, 1990)'
_diffrn_ambient_temperature 185(2)
_diffrn_measured_fraction_theta_full 0.986
_diffrn_measured_fraction_theta_max 0.986
_diffrn_measurement_device_type 'Bruker APEXII CCD area detector'
_diffrn_measurement_method 'phi and omega scans'
_diffrn_radiation_monochromator graphite
_diffrn_radiation_source 'fine-focus sealed tube'
_diffrn_radiation_type MoK\a
_diffrn_radiation_wavelength 0.71073
_diffrn_reflns_av_R_equivalents 0.0322
_diffrn_reflns_av_sigmaI/netI 0.0703
_diffrn_reflns_limit_h_max 10
_diffrn_reflns_limit_h_min -12
_diffrn_reflns_limit_k_max 21
_diffrn_reflns_limit_k_min -19
_diffrn_reflns_limit_l_max 21
_diffrn_reflns_limit_l_min -21
_diffrn_reflns_number 16249
_diffrn_reflns_theta_full 26.07
_diffrn_reflns_theta_max 26.07
_diffrn_reflns_theta_min 1.18
_exptl_absorpt_coefficient_mu 0.190
_exptl_absorpt_correction_T_max 0.9812
_exptl_absorpt_correction_T_min 0.9522
_exptl_absorpt_correction_type multi-scan
_exptl_absorpt_process_details '(SADABS; Sheldrick, 1996)'
_exptl_crystal_density_diffrn 1.017
_exptl_crystal_density_method 'not measured'
_exptl_crystal_F_000 952
_exptl_crystal_size_max 0.26
_exptl_crystal_size_mid 0.19
_exptl_crystal_size_min 0.10
_platon_squeeze_details
;
;
_refine_diff_density_max 0.552
_refine_diff_density_min -0.381
_refine_diff_density_rms 0.056
_refine_ls_extinction_method none
_refine_ls_goodness_of_fit_ref 1.010
_refine_ls_hydrogen_treatment constr
_refine_ls_matrix_type full
_refine_ls_number_parameters 580
_refine_ls_number_reflns 11355
_refine_ls_number_restraints 0
_refine_ls_restrained_S_all 1.010
_refine_ls_R_factor_all 0.0877
_refine_ls_R_factor_gt 0.0561
_refine_ls_shift/su_max 0.001
_refine_ls_shift/su_mean 0.000
_refine_ls_structure_factor_coef Fsqd
_refine_ls_weighting_details 'calc w=1/[\s^2^(Fo^2^)+(0.0853P)^2^] where P=(Fo^2^+2Fc^2^)/3'
_refine_ls_weighting_scheme calc
_refine_ls_wR_factor_gt 0.1479
_refine_ls_wR_factor_ref 0.1632
_reflns_number_gt 7465
_reflns_number_total 11355
_reflns_threshold_expression >2sigma(I)
_cod_data_source_file c2cc33179a.txt
_cod_data_source_block 4
_cod_original_sg_symbol_H-M P-1
_cod_database_code 7108029

loop_
_symmetry_equiv_pos_as_xyz
'x, y, z'
'-x, -y, -z'

loop_
_atom_site_label
_atom_site_type_symbol
_atom_site_fract_x
_atom_site_fract_y
_atom_site_fract_z
_atom_site_U_iso_or_equiv
_atom_site_adp_type
_atom_site_occupancy
_atom_site_symmetry_multiplicity
_atom_site_calc_flag
_atom_site_refinement_flags
Sc1 Sc 0.44838(4) 0.28255(3) 0.25063(3) 0.02619(14) Uani 1 1 d .
P1 P 0.26198(6) 0.48188(4) 0.27849(4) 0.02886(17) Uani 1 1 d .
N1 N 0.3352(2) 0.26075(12) 0.14965(12) 0.0310(5) Uani 1 1 d .
N2 N 0.1391(2) 0.23118(14) -0.03732(14) 0.0436(6) Uani 1 1 d .
N3 N 0.4894(2) 0.24240(13) 0.38043(12) 0.0327(5) Uani 1 1 d .
N4 N 0.6122(2) 0.19583(16) 0.60517(13) 0.0466(6) Uani 1 1 d .
N5 N 0.1915(2) 0.55810(13) 0.22776(13) 0.0330(5) Uani 1 1 d .
N6 N 0.6001(2) 0.18264(12) 0.22521(12) 0.0293(5) Uani 1 1 d .
H6 H 0.6646 0.2030 0.1931 0.035 Uiso 1 1 calc R
C1 C 0.4556(3) 0.41436(15) 0.16389(15) 0.0327(6) Uani 1 1 d .
H1 H 0.3953 0.4286 0.1246 0.039 Uiso 1 1 calc R
C2 C 0.4255(2) 0.43270(14) 0.23987(15) 0.0292(6) Uani 1 1 d .
C3 C 0.5435(3) 0.39999(15) 0.27888(16) 0.0333(6) Uani 1 1 d .
H3 H 0.5529 0.4030 0.3310 0.040 Uiso 1 1 calc R
C4 C 0.6434(3) 0.36251(16) 0.22730(17) 0.0365(6) Uani 1 1 d .
H4 H 0.7322 0.3356 0.2386 0.044 Uiso 1 1 calc R
C5 C 0.5906(3) 0.37128(15) 0.15620(16) 0.0350(6) Uani 1 1 d .
H5 H 0.6373 0.3517 0.1109 0.042 Uiso 1 1 calc R
C6 C 0.2178(3) 0.30874(16) 0.12805(16) 0.0369(6) Uani 1 1 d .
H6A H 0.1786 0.3505 0.1574 0.044 Uiso 1 1 calc R
C7 C 0.1523(3) 0.30157(16) 0.06778(16) 0.0375(7) Uani 1 1 d .
H7 H 0.0707 0.3380 0.0564 0.045 Uiso 1 1 calc R
C8 C 0.2036(3) 0.24102(15) 0.02211(15) 0.0347(6) Uani 1 1 d .
C9 C 0.3242(3) 0.19178(16) 0.04343(16) 0.0365(6) Uani 1 1 d .
H9 H 0.3655 0.1497 0.0149 0.044 Uiso 1 1 calc R
C10 C 0.3844(3) 0.20317(16) 0.10511(16) 0.0347(6) Uani 1 1 d .
H10 H 0.4667 0.1679 0.1173 0.042 Uiso 1 1 calc R
C11 C 0.0048(4) 0.2784(2) -0.0526(2) 0.0692(11) Uani 1 1 d .
H11A H -0.0579 0.2754 -0.0048 0.104 Uiso 1 1 calc R
H11B H -0.0320 0.2569 -0.0919 0.104 Uiso 1 1 calc R
H11C H 0.0143 0.3347 -0.0715 0.104 Uiso 1 1 calc R
C12 C 0.1971(4) 0.17058(19) -0.08520(19) 0.0569(9) Uani 1 1 d .
H12A H 0.2875 0.1807 -0.1100 0.085 Uiso 1 1 calc R
H12B H 0.1367 0.1724 -0.1250 0.085 Uiso 1 1 calc R
H12C H 0.2067 0.1174 -0.0531 0.085 Uiso 1 1 calc R
C13 C 0.4041(3) 0.26326(17) 0.44243(15) 0.0381(7) Uani 1 1 d .
H13 H 0.3138 0.2900 0.4339 0.046 Uiso 1 1 calc R
C14 C 0.4381(3) 0.24864(17) 0.51701(16) 0.0395(7) Uani 1 1 d .
H14 H 0.3716 0.2642 0.5579 0.047 Uiso 1 1 calc R
C15 C 0.5715(3) 0.21054(16) 0.53319(16) 0.0373(6) Uani 1 1 d .
C16 C 0.6591(3) 0.18727(18) 0.46874(16) 0.0394(7) Uani 1 1 d .
H16 H 0.7495 0.1595 0.4753 0.047 Uiso 1 1 calc R
C17 C 0.6155(3) 0.20422(17) 0.39691(16) 0.0387(7) Uani 1 1 d .
H17 H 0.6789 0.1879 0.3551 0.046 Uiso 1 1 calc R
C18 C 0.5274(4) 0.2269(2) 0.67034(18) 0.0590(9) Uani 1 1 d .
H18A H 0.5273 0.2848 0.6654 0.088 Uiso 1 1 calc R
H18B H 0.5643 0.1995 0.7185 0.088 Uiso 1 1 calc R
H18C H 0.4335 0.2174 0.6711 0.088 Uiso 1 1 calc R
C19 C 0.7535(3) 0.1623(2) 0.61556(19) 0.0585(9) Uani 1 1 d .
H19A H 0.7797 0.1127 0.5928 0.088 Uiso 1 1 calc R
H19B H 0.7645 0.1504 0.6709 0.088 Uiso 1 1 calc R
H19C H 0.8123 0.2012 0.5900 0.088 Uiso 1 1 calc R
C20 C 0.6432(2) 0.10028(15) 0.23622(14) 0.0278(6) Uani 1 1 d .
C21 C 0.5584(2) 0.04842(15) 0.28057(16) 0.0338(6) Uani 1 1 d .
C22 C 0.6037(3) -0.03424(17) 0.29137(19) 0.0462(7) Uani 1 1 d .
H22 H 0.5456 -0.0687 0.3216 0.055 Uiso 1 1 calc R
C23 C 0.7298(3) -0.06722(18) 0.2596(2) 0.0498(8) Uani 1 1 d .
H23 H 0.7586 -0.1239 0.2677 0.060 Uiso 1 1 calc R
C24 C 0.8141(3) -0.01790(17) 0.21608(18) 0.0436(7) Uani 1 1 d .
H24 H 0.9011 -0.0412 0.1937 0.052 Uiso 1 1 calc R
C25 C 0.7755(3) 0.06552(16) 0.20378(16) 0.0356(6) Uani 1 1 d .
C26 C 0.4153(3) 0.07906(17) 0.31695(17) 0.0401(7) Uani 1 1 d .
H26 H 0.4014 0.1392 0.3068 0.048 Uiso 1 1 calc R
C27 C 0.3988(3) 0.0537(2) 0.4041(2) 0.0587(9) Uani 1 1 d .
H27A H 0.3086 0.0789 0.4257 0.088 Uiso 1 1 calc R
H27B H 0.4706 0.0708 0.4269 0.088 Uiso 1 1 calc R
H27C H 0.4066 -0.0050 0.4160 0.088 Uiso 1 1 calc R
C28 C 0.3063(3) 0.05298(19) 0.2786(2) 0.0548(9) Uani 1 1 d .
H28A H 0.3204 -0.0059 0.2848 0.082 Uiso 1 1 calc R
H28B H 0.3136 0.0751 0.2234 0.082 Uiso 1 1 calc R
H28C H 0.2151 0.0730 0.3029 0.082 Uiso 1 1 calc R
C29 C 0.8728(3) 0.11858(18) 0.15722(19) 0.0495(8) Uani 1 1 d .
H29 H 0.8190 0.1612 0.1216 0.059 Uiso 1 1 calc R
C30 C 0.9351(4) 0.1593(2) 0.2088(3) 0.0788(12) Uani 1 1 d .
H30A H 0.8621 0.1889 0.2410 0.118 Uiso 1 1 calc R
H30B H 0.9910 0.1968 0.1771 0.118 Uiso 1 1 calc R
H30C H 0.9930 0.1187 0.2421 0.118 Uiso 1 1 calc R
C31 C 0.9914(4) 0.0743(3) 0.1082(3) 0.121(2) Uani 1 1 d .
H31A H 1.0492 0.0345 0.1422 0.182 Uiso 1 1 calc R
H31B H 1.0463 0.1130 0.0778 0.182 Uiso 1 1 calc R
H31C H 0.9548 0.0470 0.0733 0.182 Uiso 1 1 calc R
C32 C 0.2242(2) 0.32291(15) 0.30165(14) 0.0288(6) Uani 1 1 d .
C33 C 0.1574(2) 0.40395(15) 0.29743(14) 0.0284(6) Uani 1 1 d .
C34 C 0.0155(3) 0.42601(17) 0.31080(17) 0.0416(7) Uani 1 1 d .
H34 H -0.0249 0.4813 0.3049 0.050 Uiso 1 1 calc R
C35 C -0.0659(3) 0.36779(19) 0.33248(19) 0.0496(8) Uani 1 1 d .
H35 H -0.1626 0.3825 0.3413 0.060 Uiso 1 1 calc R
C36 C -0.0060(3) 0.28811(18) 0.34126(18) 0.0433(7) Uani 1 1 d .
H36 H -0.0613 0.2475 0.3581 0.052 Uiso 1 1 calc R
C37 C 0.1343(3) 0.26684(17) 0.32561(17) 0.0389(7) Uani 1 1 d .
H37 H 0.1723 0.2112 0.3313 0.047 Uiso 1 1 calc R
C38 C 0.2904(3) 0.50327(15) 0.37161(15) 0.0325(6) Uani 1 1 d .
C39 C 0.3822(3) 0.55353(17) 0.37408(18) 0.0454(7) Uani 1 1 d .
H39 H 0.4374 0.5706 0.3282 0.054 Uiso 1 1 calc R
C40 C 0.3953(4) 0.5796(2) 0.4423(2) 0.0590(9) Uani 1 1 d .
H40 H 0.4607 0.6130 0.4433 0.071 Uiso 1 1 calc R
C41 C 0.3133(4) 0.5568(2) 0.5083(2) 0.0680(10) Uani 1 1 d .
H41 H 0.3201 0.5760 0.5547 0.082 Uiso 1 1 calc R
C42 C 0.2207(4) 0.5059(2) 0.50796(18) 0.0611(9) Uani 1 1 d .
H42 H 0.1655 0.4893 0.5541 0.073 Uiso 1 1 calc R
C43 C 0.2095(3) 0.47941(18) 0.43923(16) 0.0445(7) Uani 1 1 d .
H43 H 0.1459 0.4447 0.4385 0.053 Uiso 1 1 calc R
C44 C 0.1934(3) 0.64097(15) 0.22150(15) 0.0317(6) Uani 1 1 d .
C45 C 0.0865(3) 0.68983(16) 0.26162(15) 0.0328(6) Uani 1 1 d .
C46 C 0.0764(3) 0.77289(16) 0.24560(17) 0.0389(7) Uani 1 1 d .
H46 H 0.0030 0.8057 0.2713 0.047 Uiso 1 1 calc R
C47 C 0.1706(3) 0.80890(17) 0.19330(17) 0.0417(7) Uani 1 1 d .
H47 H 0.1607 0.8659 0.1820 0.050 Uiso 1 1 calc R
C48 C 0.2789(3) 0.76146(17) 0.15764(16) 0.0398(7) Uani 1 1 d .
H48 H 0.3454 0.7863 0.1228 0.048 Uiso 1 1 calc R
C49 C 0.2936(3) 0.67846(17) 0.17117(16) 0.0373(6) Uani 1 1 d .
C50 C -0.0195(3) 0.65211(17) 0.31972(17) 0.0404(7) Uani 1 1 d .
H50 H 0.0193 0.5940 0.3344 0.048 Uiso 1 1 calc R
C51 C -0.1508(3) 0.6561(2) 0.2836(2) 0.0661(10) Uani 1 1 d .
H51A H -0.1950 0.7124 0.2721 0.099 Uiso 1 1 calc R
H51B H -0.2130 0.6258 0.3199 0.099 Uiso 1 1 calc R
H51C H -0.1291 0.6328 0.2357 0.099 Uiso 1 1 calc R
C52 C -0.0493(4) 0.6904(2) 0.3944(2) 0.0655(10) Uani 1 1 d .
H52A H -0.0879 0.7475 0.3820 0.098 Uiso 1 1 calc R
H52B H 0.0361 0.6849 0.4179 0.098 Uiso 1 1 calc R
H52C H -0.1150 0.6630 0.4309 0.098 Uiso 1 1 calc R
C53 C 0.4167(3) 0.62905(18) 0.13066(18) 0.0495(8) Uani 1 1 d .
H53 H 0.4174 0.5710 0.1526 0.059 Uiso 1 1 calc R
C54 C 0.5526(4) 0.6509(3) 0.1425(3) 0.0928(14) Uani 1 1 d .
H54A H 0.5556 0.7071 0.1195 0.139 Uiso 1 1 calc R
H54B H 0.6284 0.6157 0.1176 0.139 Uiso 1 1 calc R
H54C H 0.5613 0.6441 0.1980 0.139 Uiso 1 1 calc R
C55 C 0.4041(4) 0.6395(3) 0.0440(2) 0.0819(13) Uani 1 1 d .
H55A H 0.3157 0.6269 0.0362 0.123 Uiso 1 1 calc R
H55B H 0.4786 0.6031 0.0196 0.123 Uiso 1 1 calc R
H55C H 0.4098 0.6952 0.0207 0.123 Uiso 1 1 calc R

loop_
_atom_site_aniso_label
_atom_site_aniso_U_11
_atom_site_aniso_U_22
_atom_site_aniso_U_33
_atom_site_aniso_U_23
_atom_site_aniso_U_13
_atom_site_aniso_U_12
Sc1 0.0250(2) 0.0238(3) 0.0294(3) -0.0065(2) -0.00277(19) -0.00093(19)
P1 0.0306(3) 0.0269(4) 0.0297(4) -0.0091(3) -0.0034(3) -0.0015(3)
N1 0.0330(11) 0.0276(12) 0.0320(12) -0.0068(10) -0.0069(9) 0.0001(9)
N2 0.0540(14) 0.0352(14) 0.0437(14) -0.0157(11) -0.0206(12) 0.0074(11)
N3 0.0331(11) 0.0328(12) 0.0315(12) -0.0081(10) -0.0018(9) -0.0019(10)
N4 0.0532(15) 0.0575(16) 0.0319(13) -0.0095(12) -0.0093(11) -0.0105(13)
N5 0.0376(11) 0.0260(12) 0.0346(12) -0.0063(10) -0.0094(10) 0.0021(9)
N6 0.0272(10) 0.0286(12) 0.0307(12) -0.0055(10) -0.0013(9) -0.0017(9)
C1 0.0378(14) 0.0270(14) 0.0317(14) -0.0028(12) -0.0023(11) -0.0042(11)
C2 0.0320(13) 0.0229(13) 0.0336(14) -0.0069(11) -0.0029(11) -0.0053(11)
C3 0.0377(14) 0.0262(14) 0.0394(15) -0.0110(12) -0.0065(12) -0.0068(11)
C4 0.0269(13) 0.0339(15) 0.0500(17) -0.0103(13) -0.0042(12) -0.0047(11)
C5 0.0396(14) 0.0280(15) 0.0363(15) -0.0077(12) 0.0063(12) -0.0080(12)
C6 0.0402(14) 0.0319(15) 0.0395(16) -0.0117(13) -0.0094(12) 0.0016(12)
C7 0.0413(15) 0.0302(15) 0.0409(16) -0.0074(13) -0.0173(13) 0.0056(12)
C8 0.0450(15) 0.0286(15) 0.0323(15) -0.0049(12) -0.0111(12) -0.0056(12)
C9 0.0410(15) 0.0338(15) 0.0360(15) -0.0135(13) -0.0069(12) 0.0004(12)
C10 0.0317(13) 0.0314(15) 0.0400(16) -0.0079(12) -0.0076(12) 0.0019(11)
C11 0.081(2) 0.056(2) 0.077(3) -0.0294(19) -0.054(2) 0.0215(19)
C12 0.073(2) 0.054(2) 0.0486(19) -0.0241(17) -0.0259(17) 0.0061(17)
C13 0.0362(14) 0.0417(17) 0.0343(15) -0.0105(13) -0.0024(12) 0.0022(12)
C14 0.0417(15) 0.0446(17) 0.0316(15) -0.0144(13) 0.0016(12) -0.0018(13)
C15 0.0461(15) 0.0342(16) 0.0341(15) -0.0054(13) -0.0081(12) -0.0101(13)
C16 0.0295(13) 0.0514(18) 0.0360(16) -0.0075(14) -0.0074(12) -0.0002(12)
C17 0.0318(14) 0.0481(18) 0.0343(15) -0.0067(14) -0.0034(12) -0.0019(13)
C18 0.089(2) 0.057(2) 0.0341(17) -0.0125(16) -0.0024(17) -0.0177(19)
C19 0.0556(19) 0.083(3) 0.0405(18) -0.0056(18) -0.0172(15) -0.0168(18)
C20 0.0275(12) 0.0281(14) 0.0288(13) -0.0095(11) -0.0063(10) 0.0000(10)
C21 0.0293(13) 0.0276(15) 0.0452(16) -0.0072(13) -0.0036(12) -0.0047(11)
C22 0.0414(16) 0.0329(17) 0.062(2) -0.0022(15) -0.0027(14) -0.0064(13)
C23 0.0420(16) 0.0285(16) 0.077(2) -0.0108(16) -0.0066(16) 0.0025(13)
C24 0.0356(14) 0.0391(17) 0.0563(19) -0.0190(15) -0.0023(13) 0.0020(13)
C25 0.0342(14) 0.0311(15) 0.0408(16) -0.0106(13) -0.0014(12) -0.0013(12)
C26 0.0307(13) 0.0312(15) 0.0547(19) -0.0034(14) 0.0055(13) -0.0061(11)
C27 0.0532(19) 0.056(2) 0.064(2) -0.0117(18) 0.0095(17) -0.0132(16)
C28 0.0373(16) 0.0465(19) 0.081(2) -0.0080(18) -0.0033(16) -0.0109(14)
C29 0.0376(15) 0.0381(17) 0.066(2) -0.0132(16) 0.0160(15) 0.0001(13)
C30 0.053(2) 0.070(3) 0.119(4) -0.021(3) -0.008(2) -0.0205(19)
C31 0.093(3) 0.072(3) 0.177(5) -0.037(3) 0.093(3) -0.016(2)
C32 0.0340(13) 0.0259(13) 0.0263(13) -0.0047(11) -0.0052(11) -0.0023(11)
C33 0.0296(12) 0.0271(14) 0.0287(14) -0.0067(11) -0.0058(10) -0.0015(10)
C34 0.0333(14) 0.0361(16) 0.0572(19) -0.0210(14) -0.0018(13) 0.0003(12)
C35 0.0260(13) 0.056(2) 0.072(2) -0.0295(18) -0.0003(14) -0.0068(14)
C36 0.0343(14) 0.0413(17) 0.0571(19) -0.0135(15) 0.0017(13) -0.0123(13)
C37 0.0359(14) 0.0307(15) 0.0493(18) -0.0067(13) -0.0004(13) -0.0063(12)
C38 0.0368(14) 0.0292(14) 0.0312(14) -0.0104(12) -0.0047(11) 0.0011(11)
C39 0.0549(18) 0.0402(17) 0.0441(17) -0.0104(14) -0.0048(14) -0.0126(14)
C40 0.079(2) 0.056(2) 0.053(2) -0.0187(17) -0.0114(18) -0.0257(18)
C41 0.082(2) 0.085(3) 0.046(2) -0.034(2) -0.0125(19) -0.012(2)
C42 0.069(2) 0.083(3) 0.0349(17) -0.0214(18) 0.0041(16) -0.015(2)
C43 0.0489(17) 0.0490(18) 0.0367(16) -0.0126(14) -0.0012(13) -0.0076(14)
C44 0.0377(14) 0.0278(14) 0.0300(14) -0.0052(12) -0.0113(11) -0.0006(11)
C45 0.0348(13) 0.0287(14) 0.0362(15) -0.0075(12) -0.0112(11) -0.0012(11)
C46 0.0400(15) 0.0299(16) 0.0468(17) -0.0119(13) -0.0079(13) 0.0022(12)
C47 0.0541(17) 0.0249(15) 0.0432(17) -0.0019(13) -0.0089(14) 0.0005(13)
C48 0.0473(16) 0.0344(16) 0.0353(16) -0.0004(13) -0.0036(13) -0.0066(13)
C49 0.0433(15) 0.0332(16) 0.0327(15) -0.0052(12) -0.0033(12) -0.0005(12)
C50 0.0406(15) 0.0299(15) 0.0474(17) -0.0107(13) -0.0002(13) 0.0036(12)
C51 0.0415(17) 0.065(2) 0.091(3) -0.011(2) -0.0090(18) -0.0078(17)
C52 0.081(2) 0.059(2) 0.056(2) -0.0244(18) 0.0244(19) -0.0197(19)
C53 0.0594(19) 0.0362(17) 0.0452(18) -0.0058(14) 0.0150(15) -0.0040(15)
C54 0.053(2) 0.132(4) 0.090(3) -0.041(3) -0.006(2) 0.014(2)
C55 0.080(3) 0.114(3) 0.058(2) -0.047(2) 0.011(2) -0.014(2)

loop_
_atom_type_symbol
_atom_type_description
_atom_type_scat_dispersion_real
_atom_type_scat_dispersion_imag
_atom_type_scat_source
C C 0.0033 0.0016 'International Tables Vol C Tables 4.2.6.8 and 6.1.1.4'
H H 0.0000 0.0000 'International Tables Vol C Tables 4.2.6.8 and 6.1.1.4'
N N 0.0061 0.0033 'International Tables Vol C Tables 4.2.6.8 and 6.1.1.4'
P P 0.1023 0.0942 'International Tables Vol C Tables 4.2.6.8 and 6.1.1.4'
Sc Sc 0.2519 0.3716 'International Tables Vol C Tables 4.2.6.8 and 6.1.1.4'

loop_
_geom_angle_atom_site_label_1
_geom_angle_atom_site_label_2
_geom_angle_atom_site_label_3
_geom_angle
N6 Sc1 C32 145.30(9)
N6 Sc1 N3 87.06(7)
C32 Sc1 N3 84.38(8)
N6 Sc1 N1 87.14(7)
C32 Sc1 N1 81.50(8)
N3 Sc1 N1 145.86(8)
N6 Sc1 C1 117.80(8)
C32 Sc1 C1 92.69(9)
N3 Sc1 C1 130.88(8)
N1 Sc1 C1 80.87(8)
N6 Sc1 C2 138.77(8)
C32 Sc1 C2 75.92(8)
N3 Sc1 C2 100.70(8)
N1 Sc1 C2 105.70(8)
C1 Sc1 C2 32.67(8)
N6 Sc1 C5 87.60(8)
C32 Sc1 C5 125.01(9)
N3 Sc1 C5 122.56(8)
N1 Sc1 C5 90.75(8)
C1 Sc1 C5 32.60(8)
C2 Sc1 C5 54.00(8)
N6 Sc1 C3 114.37(8)
C32 Sc1 C3 96.53(8)
N3 Sc1 C3 77.76(8)
N1 Sc1 C3 134.59(8)
C1 Sc1 C3 53.80(9)
C2 Sc1 C3 32.70(8)
C5 Sc1 C3 53.42(9)
N6 Sc1 C4 86.10(8)
C32 Sc1 C4 127.44(9)
N3 Sc1 C4 90.44(9)
N1 Sc1 C4 122.65(9)
C1 Sc1 C4 53.60(9)
C2 Sc1 C4 53.75(8)
C5 Sc1 C4 32.13(9)
C3 Sc1 C4 32.04(8)
N5 P1 C2 117.40(12)
N5 P1 C33 110.95(12)
C2 P1 C33 103.79(11)
N5 P1 C38 111.77(12)
C2 P1 C38 105.02(11)
C33 P1 C38 107.12(12)
C10 N1 C6 113.8(2)
C10 N1 Sc1 123.53(16)
C6 N1 Sc1 122.51(16)
C8 N2 C12 121.0(2)
C8 N2 C11 121.4(2)
C12 N2 C11 117.6(2)
C17 N3 C13 114.4(2)
C17 N3 Sc1 118.98(17)
C13 N3 Sc1 125.97(17)
C15 N4 C18 122.3(3)
C15 N4 C19 119.4(2)
C18 N4 C19 117.1(3)
C44 N5 P1 133.78(18)
C20 N6 Sc1 148.34(17)
C20 N6 H6 105.8
Sc1 N6 H6 105.8
C5 C1 C2 108.3(2)
C5 C1 Sc1 74.62(15)
C2 C1 Sc1 74.10(15)
C5 C1 H1 125.8
C2 C1 H1 125.8
Sc1 C1 H1 117.4
C1 C2 C3 107.1(2)
C1 C2 P1 124.50(19)
C3 C2 P1 128.24(19)
C1 C2 Sc1 73.23(14)
C3 C2 Sc1 74.24(14)
P1 C2 Sc1 114.69(11)
C4 C3 C2 108.2(2)
C4 C3 Sc1 74.20(14)
C2 C3 Sc1 73.07(14)
C4 C3 H3 125.9
C2 C3 H3 125.9
Sc1 C3 H3 118.7
C5 C4 C3 108.6(2)
C5 C4 Sc1 73.61(15)
C3 C4 Sc1 73.76(14)
C5 C4 H4 125.7
C3 C4 H4 125.7
Sc1 C4 H4 118.8
C4 C5 C1 107.7(2)
C4 C5 Sc1 74.26(15)
C1 C5 Sc1 72.78(15)
C4 C5 H5 126.1
C1 C5 H5 126.1
Sc1 C5 H5 118.8
N1 C6 C7 125.0(2)
N1 C6 H6A 117.5
C7 C6 H6A 117.5
C6 C7 C8 120.8(2)
C6 C7 H7 119.6
C8 C7 H7 119.6
N2 C8 C9 123.1(2)
N2 C8 C7 122.2(2)
C9 C8 C7 114.8(2)
C10 C9 C8 120.9(2)
C10 C9 H9 119.5
C8 C9 H9 119.5
N1 C10 C9 124.7(2)
N1 C10 H10 117.6
C9 C10 H10 117.6
N2 C11 H11A 109.5
N2 C11 H11B 109.5
H11A C11 H11B 109.5
N2 C11 H11C 109.5
H11A C11 H11C 109.5
H11B C11 H11C 109.5
N2 C12 H12A 109.5
N2 C12 H12B 109.5
H12A C12 H12B 109.5
N2 C12 H12C 109.5
H12A C12 H12C 109.5
H12B C12 H12C 109.5
N3 C13 C14 124.8(2)
N3 C13 H13 117.6
C14 C13 H13 117.6
C13 C14 C15 120.3(2)
C13 C14 H14 119.9
C15 C14 H14 119.9
N4 C15 C16 122.1(3)
N4 C15 C14 123.1(3)
C16 C15 C14 114.8(2)
C17 C16 C15 120.6(2)
C17 C16 H16 119.7
C15 C16 H16 119.7
N3 C17 C16 125.2(2)
N3 C17 H17 117.4
C16 C17 H17 117.4
N4 C18 H18A 109.5
N4 C18 H18B 109.5
H18A C18 H18B 109.5
N4 C18 H18C 109.5
H18A C18 H18C 109.5
H18B C18 H18C 109.5
N4 C19 H19A 109.5
N4 C19 H19B 109.5
H19A C19 H19B 109.5
N4 C19 H19C 109.5
H19A C19 H19C 109.5
H19B C19 H19C 109.5
N6 C20 C21 120.7(2)
N6 C20 C25 121.1(2)
C21 C20 C25 118.2(2)
C22 C21 C20 119.9(2)
C22 C21 C26 117.6(2)
C20 C21 C26 122.4(2)
C23 C22 C21 121.7(3)
C23 C22 H22 119.2
C21 C22 H22 119.2
C22 C23 C24 119.5(3)
C22 C23 H23 120.3
C24 C23 H23 120.3
C23 C24 C25 121.7(2)
C23 C24 H24 119.1
C25 C24 H24 119.1
C24 C25 C20 119.0(2)
C24 C25 C29 120.4(2)
C20 C25 C29 120.5(2)
C27 C26 C21 112.2(2)
C27 C26 C28 111.5(3)
C21 C26 C28 110.7(2)
C27 C26 H26 107.4
C21 C26 H26 107.4
C28 C26 H26 107.4
C26 C27 H27A 109.5
C26 C27 H27B 109.5
H27A C27 H27B 109.5
C26 C27 H27C 109.5
H27A C27 H27C 109.5
H27B C27 H27C 109.5
C26 C28 H28A 109.5
C26 C28 H28B 109.5
H28A C28 H28B 109.5
C26 C28 H28C 109.5
H28A C28 H28C 109.5
H28B C28 H28C 109.5
C30 C29 C25 111.1(3)
C30 C29 C31 106.9(3)
C25 C29 C31 114.5(3)
C30 C29 H29 108.0
C25 C29 H29 108.0
C31 C29 H29 108.0
C29 C30 H30A 109.5
C29 C30 H30B 109.5
H30A C30 H30B 109.5
C29 C30 H30C 109.5
H30A C30 H30C 109.5
H30B C30 H30C 109.5
C29 C31 H31A 109.5
C29 C31 H31B 109.5
H31A C31 H31B 109.5
C29 C31 H31C 109.5
H31A C31 H31C 109.5
H31B C31 H31C 109.5
C37 C32 C33 113.4(2)
C37 C32 Sc1 120.81(17)
C33 C32 Sc1 124.60(18)
C34 C33 C32 123.2(2)
C34 C33 P1 118.61(19)
C32 C33 P1 118.15(18)
C35 C34 C33 120.0(3)
C35 C34 H34 120.0
C33 C34 H34 120.0
C34 C35 C36 119.4(2)
C34 C35 H35 120.3
C36 C35 H35 120.3
C35 C36 C37 120.2(3)
C35 C36 H36 119.9
C37 C36 H36 119.9
C36 C37 C32 123.8(3)
C36 C37 H37 118.1
C32 C37 H37 118.1
C39 C38 C43 118.6(3)
C39 C38 P1 119.0(2)
C43 C38 P1 121.8(2)
C38 C39 C40 121.2(3)
C38 C39 H39 119.4
C40 C39 H39 119.4
C41 C40 C39 119.6(3)
C41 C40 H40 120.2
C39 C40 H40 120.2
C40 C41 C42 120.6(3)
C40 C41 H41 119.7
C42 C41 H41 119.7
C41 C42 C43 119.3(3)
C41 C42 H42 120.4
C43 C42 H42 120.4
C42 C43 C38 120.6(3)
C42 C43 H43 119.7
C38 C43 H43 119.7
N5 C44 C49 121.7(2)
N5 C44 C45 119.6(2)
C49 C44 C45 118.5(2)
C46 C45 C44 119.3(2)
C46 C45 C50 120.1(2)
C44 C45 C50 120.6(2)
C47 C46 C45 121.5(2)
C47 C46 H46 119.3
C45 C46 H46 119.3
C46 C47 C48 119.3(3)
C46 C47 H47 120.4
C48 C47 H47 120.4
C47 C48 C49 121.6(3)
C47 C48 H48 119.2
C49 C48 H48 119.2
C48 C49 C44 119.6(2)
C48 C49 C53 119.2(3)
C44 C49 C53 121.2(2)
C51 C50 C45 111.0(3)
C51 C50 C52 110.9(3)
C45 C50 C52 112.2(2)
C51 C50 H50 107.5
C45 C50 H50 107.5
C52 C50 H50 107.5
C50 C51 H51A 109.5
C50 C51 H51B 109.5
H51A C51 H51B 109.5
C50 C51 H51C 109.5
H51A C51 H51C 109.5
H51B C51 H51C 109.5
C50 C52 H52A 109.5
C50 C52 H52B 109.5
H52A C52 H52B 109.5
C50 C52 H52C 109.5
H52A C52 H52C 109.5
H52B C52 H52C 109.5
C54 C53 C49 112.8(3)
C54 C53 C55 109.2(3)
C49 C53 C55 110.3(3)
C54 C53 H53 108.1
C49 C53 H53 108.1
C55 C53 H53 108.1
C53 C54 H54A 109.5
C53 C54 H54B 109.5
H54A C54 H54B 109.5
C53 C54 H54C 109.5
H54A C54 H54C 109.5
H54B C54 H54C 109.5
C53 C55 H55A 109.5
C53 C55 H55B 109.5
H55A C55 H55B 109.5
C53 C55 H55C 109.5
H55A C55 H55C 109.5
H55B C55 H55C 109.5

loop_
_geom_bond_atom_site_label_1
_geom_bond_atom_site_label_2
_geom_bond_distance
Sc1 N6 2.1291(19)
Sc1 C32 2.321(2)
Sc1 N3 2.343(2)
Sc1 N1 2.354(2)
Sc1 C1 2.503(3)
Sc1 C2 2.514(2)
Sc1 C5 2.526(3)
Sc1 C3 2.529(2)
Sc1 C4 2.535(3)
P1 N5 1.555(2)
P1 C2 1.795(2)
P1 C33 1.805(3)
P1 C38 1.816(3)
N1 C10 1.348(3)
N1 C6 1.359(3)
N2 C8 1.354(3)
N2 C12 1.441(3)
N2 C11 1.463(4)
N3 C17 1.349(3)
N3 C13 1.349(3)
N4 C15 1.355(3)
N4 C18 1.450(4)
N4 C19 1.444(4)
N5 C44 1.408(3)
N6 C20 1.382(3)
N6 H6 0.8800
C1 C5 1.412(3)
C1 C2 1.411(3)
C1 H1 0.9500
C2 C3 1.420(3)
C3 C4 1.398(3)
C3 H3 0.9500
C4 C5 1.400(4)
C4 H4 0.9500
C5 H5 0.9500
C6 C7 1.358(4)
C6 H6A 0.9500
C7 C8 1.403(3)
C7 H7 0.9500
C8 C9 1.391(4)
C9 C10 1.372(4)
C9 H9 0.9500
C10 H10 0.9500
C11 H11A 0.9800
C11 H11B 0.9800
C11 H11C 0.9800
C12 H12A 0.9800
C12 H12B 0.9800
C12 H12C 0.9800
C13 C14 1.374(4)
C13 H13 0.9500
C14 C15 1.412(4)
C14 H14 0.9500
C15 C16 1.405(4)
C16 C17 1.363(4)
C16 H16 0.9500
C17 H17 0.9500
C18 H18A 0.9800
C18 H18B 0.9800
C18 H18C 0.9800
C19 H19A 0.9800
C19 H19B 0.9800
C19 H19C 0.9800
C20 C21 1.406(4)
C20 C25 1.430(3)
C21 C22 1.390(4)
C21 C26 1.522(3)
C22 C23 1.367(4)
C22 H22 0.9500
C23 C24 1.370(4)
C23 H23 0.9500
C24 C25 1.394(4)
C24 H24 0.9500
C25 C29 1.516(4)
C26 C27 1.519(4)
C26 C28 1.528(4)
C26 H26 1.0000
C27 H27A 0.9800
C27 H27B 0.9800
C27 H27C 0.9800
C28 H28A 0.9800
C28 H28B 0.9800
C28 H28C 0.9800
C29 C30 1.498(5)
C29 C31 1.530(4)
C29 H29 1.0000
C30 H30A 0.9800
C30 H30B 0.9800
C30 H30C 0.9800
C31 H31A 0.9800
C31 H31B 0.9800
C31 H31C 0.9800
C32 C37 1.409(4)
C32 C33 1.416(3)
C33 C34 1.395(3)
C34 C35 1.374(4)
C34 H34 0.9500
C35 C36 1.374(4)
C35 H35 0.9500
C36 C37 1.382(4)
C36 H36 0.9500
C37 H37 0.9500
C38 C39 1.380(4)
C38 C43 1.391(4)
C39 C40 1.386(4)
C39 H39 0.9500
C40 C41 1.372(5)
C40 H40 0.9500
C41 C42 1.386(5)
C41 H41 0.9500
C42 C43 1.393(4)
C42 H42 0.9500
C43 H43 0.9500
C44 C49 1.415(4)
C44 C45 1.417(3)
C45 C46 1.388(4)
C45 C50 1.522(4)
C46 C47 1.378(4)
C46 H46 0.9500
C47 C48 1.375(4)
C47 H47 0.9500
C48 C49 1.382(4)
C48 H48 0.9500
C49 C53 1.523(4)
C50 C51 1.520(4)
C50 C52 1.543(4)
C50 H50 1.0000
C51 H51A 0.9800
C51 H51B 0.9800
C51 H51C 0.9800
C52 H52A 0.9800
C52 H52B 0.9800
C52 H52C 0.9800
C53 C54 1.524(5)
C53 C55 1.528(5)
C53 H53 1.0000
C54 H54A 0.9800
C54 H54B 0.9800
C54 H54C 0.9800
C55 H55A 0.9800
C55 H55B 0.9800
C55 H55C 0.9800

loop_
_platon_squeeze_void_nr
_platon_squeeze_void_average_x
_platon_squeeze_void_average_y
_platon_squeeze_void_average_z
_platon_squeeze_void_volume
_platon_squeeze_void_count_electrons
1 0.000 0.000 0.500 205.6 -0.6
2 0.000 0.500 0.000 174.6 3.2
3 0.500 1.000 0.000 184.1 -5.3
